data_2212660
loop_
_publ_author_name
'Wang, Li'
'Yang, Xue-Yun'
'Huang, Wei'

_publ_section_title
;
 Tris(2,2'-bipyridyl-\k^2^<i>N</i>,<i>N</i>')copper(II)
 hexafluoridophosphate
;
_journal_coeditor_code OM2101
_journal_issue 3
_journal_name_full 'Acta Crystallographica Section E'
_journal_page_first m835
_journal_page_last m836
_journal_paper_doi 10.1107/S160053680700757X
_journal_volume 63
_journal_year 2007
_chemical_formula_iupac '[Cu (C10 H8 N2)3] (P F6)2'
_chemical_formula_moiety 'C30 H24 Cu N6 2+ , 2F6 P -'
_chemical_formula_sum 'C30 H24 Cu F12 N6 P2'
_chemical_formula_weight 822.03
_chemical_name_systematic
;
tris(2,2'-bipyridyl-\k^2^N,N')copper(II) hexafluoridophosphate
;
_space_group_IT_number 145
_symmetry_cell_setting trigonal
_symmetry_space_group_name_Hall 'P 32'
_symmetry_space_group_name_H-M 'P 32'
_atom_sites_solution_hydrogens geom
_atom_sites_solution_primary direct
_atom_sites_solution_secondary difmap
_audit_creation_method SHELXL97
_cell_angle_alpha 90.00
_cell_angle_beta 90.00
_cell_angle_gamma 120.00
_cell_formula_units_Z 3
_cell_length_a 10.4344(5)
_cell_length_b 10.4344(5)
_cell_length_c 26.324(3)
_cell_measurement_reflns_used 2289
_cell_measurement_temperature 291(2)
_cell_measurement_theta_max 19.1
_cell_measurement_theta_min 2.2
_cell_volume 2482.1(3)
_computing_cell_refinement SMART
_computing_data_collection 'SMART (Bruker, 2000)'
_computing_data_reduction 'SAINT (Bruker, 2000)'
_computing_molecular_graphics SHELXTL
_computing_publication_material SHELXTL
_computing_structure_refinement SHELXTL
_computing_structure_solution 'SHELXTL (Bruker, 2000)'
_diffrn_ambient_temperature 291(2)
_diffrn_measured_fraction_theta_full 0.999
_diffrn_measured_fraction_theta_max 0.999
_diffrn_measurement_device_type 'Bruker SMART 1000'
_diffrn_measurement_method '\f and \w'
_diffrn_radiation_monochromator graphite
_diffrn_radiation_source 'fine-focus sealed tube'
_diffrn_radiation_type MoK\a
_diffrn_radiation_wavelength 0.71073
_diffrn_reflns_av_R_equivalents 0.0564
_diffrn_reflns_av_sigmaI/netI 0.0897
_diffrn_reflns_limit_h_max 11
_diffrn_reflns_limit_h_min -12
_diffrn_reflns_limit_k_max 12
_diffrn_reflns_limit_k_min -10
_diffrn_reflns_limit_l_max 31
_diffrn_reflns_limit_l_min -30
_diffrn_reflns_number 12449
_diffrn_reflns_theta_full 25.04
_diffrn_reflns_theta_max 25.04
_diffrn_reflns_theta_min 2.25
_diffrn_standards_decay_% 0
_diffrn_standards_interval_count 0
_diffrn_standards_interval_time 0
_diffrn_standards_number 0
_exptl_absorpt_coefficient_mu 0.858
_exptl_absorpt_correction_T_max 0.847
_exptl_absorpt_correction_T_min 0.783
_exptl_absorpt_correction_type multi-scan
_exptl_absorpt_process_details '(SADABS; Bruker, 2000)'
_exptl_crystal_colour blue
_exptl_crystal_density_diffrn 1.650
_exptl_crystal_density_method 'not measured'
_exptl_crystal_description block
_exptl_crystal_F_000 1239
_exptl_crystal_size_max 0.30
_exptl_crystal_size_mid 0.20
_exptl_crystal_size_min 0.20
_refine_diff_density_max 0.514
_refine_diff_density_min -0.298
_refine_ls_abs_structure_details 'Flack (1983), with how many Friedel pairs?'
_refine_ls_abs_structure_Flack 0.10(2)
_refine_ls_extinction_method none
_refine_ls_goodness_of_fit_ref 0.935
_refine_ls_hydrogen_treatment constr
_refine_ls_matrix_type full
_refine_ls_number_parameters 460
_refine_ls_number_reflns 5751
_refine_ls_number_restraints 1
_refine_ls_restrained_S_all 0.935
_refine_ls_R_factor_all 0.0947
_refine_ls_R_factor_gt 0.0636
_refine_ls_shift/su_max 0.001
_refine_ls_shift/su_mean 0.000
_refine_ls_structure_factor_coef Fsqd
_refine_ls_weighting_details 'calc w = 1/[\s^2^(Fo^2^)+(0.0662P)^2^] where P=(Fo^2^+2Fc^2^)/3'
_refine_ls_weighting_scheme calc
_refine_ls_wR_factor_gt 0.1322
_refine_ls_wR_factor_ref 0.1446
_reflns_number_gt 3721
_reflns_number_total 5751
_reflns_threshold_expression I>2\s(I)
_cod_data_source_file om2101.cif
_cod_data_source_block I
_cod_database_code 2212660
_cod_database_fobs_code 2212660

loop_
_symmetry_equiv_pos_as_xyz
'x, y, z'
'-y, x-y, z+2/3'
'-x+y, -x, z+1/3'

loop_
_atom_site_type_symbol
_atom_site_label
_atom_site_fract_x
_atom_site_fract_y
_atom_site_fract_z
_atom_site_U_iso_or_equiv
_atom_site_adp_type
_atom_site_calc_flag
_atom_site_refinement_flags
_atom_site_occupancy
Cu Cu1 0.34296(11) 0.69030(7) 0.29333(5) 0.0508(2) Uani d . 1
C C1 0.5144(11) 0.9247(10) 0.2120(4) 0.084(3) Uani d . 1
H H1 0.5959 0.9562 0.2333 0.101 Uiso calc R 1
C C2 0.5293(12) 1.0099(9) 0.1692(4) 0.090(3) Uani d . 1
H H2 0.6183 1.0942 0.1611 0.108 Uiso calc R 1
C C3 0.4051(13) 0.9624(11) 0.1398(4) 0.095(3) Uani d . 1
H H3 0.4093 1.0184 0.1117 0.113 Uiso calc R 1
C C4 0.2775(11) 0.8375(11) 0.1501(3) 0.089(3) Uani d . 1
H H4 0.1954 0.8068 0.1293 0.106 Uiso calc R 1
C C5 0.2704(8) 0.7529(8) 0.1939(3) 0.0608(19) Uani d . 1
C C6 0.1390(8) 0.6162(9) 0.2069(3) 0.060(2) Uani d . 1
C C7 0.0300(10) 0.5379(13) 0.1758(4) 0.097(3) Uani d . 1
H H7 0.0337 0.5702 0.1427 0.117 Uiso calc R 1
C C8 -0.0915(10) 0.4067(11) 0.1920(4) 0.096(3) Uani d . 1
H H8 -0.1696 0.3504 0.1700 0.115 Uiso calc R 1
C C9 -0.0934(10) 0.3622(11) 0.2413(4) 0.094(3) Uani d . 1
H H9 -0.1734 0.2767 0.2542 0.113 Uiso calc R 1
C C10 0.0280(9) 0.4495(10) 0.2701(4) 0.077(2) Uani d . 1
H H10 0.0281 0.4182 0.3032 0.093 Uiso calc R 1
C C11 0.2901(10) 0.9628(12) 0.3116(4) 0.098(3) Uani d . 1
H H11 0.3114 0.9807 0.2772 0.118 Uiso calc R 1
C C12 0.2735(13) 1.0674(13) 0.3367(5) 0.116(4) Uani d . 1
H H12 0.2881 1.1544 0.3217 0.139 Uiso calc R 1
C C13 0.2330(13) 1.0310(15) 0.3864(6) 0.124(4) Uani d . 1
H H13 0.2279 1.0987 0.4081 0.148 Uiso calc R 1
C C14 0.2000(11) 0.8942(14) 0.4042(4) 0.098(3) Uani d . 1
H H14 0.1558 0.8637 0.4359 0.118 Uiso calc R 1
C C15 0.2310(8) 0.7997(10) 0.3761(3) 0.067(2) Uani d . 1
C C16 0.2131(8) 0.6625(10) 0.3951(3) 0.067(2) Uani d . 1
C C17 0.1422(10) 0.5983(15) 0.4406(4) 0.101(3) Uani d . 1
H H17 0.1043 0.6445 0.4609 0.122 Uiso calc R 1
C C18 0.1295(12) 0.4714(14) 0.4546(4) 0.106(3) Uani d . 1
H H18 0.0866 0.4306 0.4858 0.127 Uiso calc R 1
C C19 0.1791(13) 0.3974(13) 0.4235(5) 0.112(4) Uani d . 1
H H19 0.1660 0.3055 0.4327 0.134 Uiso calc R 1
C C20 0.2475(11) 0.4640(11) 0.3794(3) 0.085(3) Uani d . 1
H H20 0.2858 0.4190 0.3586 0.103 Uiso calc R 1
C C21 0.6160(9) 0.9142(10) 0.3481(3) 0.077(2) Uani d . 1
H H21 0.5612 0.9608 0.3537 0.092 Uiso calc R 1
C C22 0.7560(11) 0.9739(10) 0.3713(3) 0.085(3) Uani d . 1
H H22 0.7964 1.0607 0.3902 0.102 Uiso calc R 1
C C23 0.8278(11) 0.8986(12) 0.3645(4) 0.105(3) Uani d . 1
H H23 0.9198 0.9324 0.3796 0.126 Uiso calc R 1
C C24 0.7660(8) 0.7699(9) 0.3350(3) 0.074(2) Uani d . 1
H H24 0.8147 0.7161 0.3316 0.088 Uiso calc R 1
C C25 0.6340(8) 0.7239(8) 0.3114(3) 0.0570(18) Uani d . 1
C C26 0.5662(8) 0.5930(8) 0.2792(3) 0.0572(18) Uani d . 1
C C27 0.6339(10) 0.5288(11) 0.2589(3) 0.089(3) Uani d . 1
H H27 0.7348 0.5689 0.2645 0.107 Uiso calc R 1
C C28 0.5605(13) 0.4041(13) 0.2297(4) 0.101(3) Uani d . 1
H H28 0.6127 0.3608 0.2166 0.121 Uiso calc R 1
C C29 0.4178(12) 0.3433(10) 0.2194(3) 0.083(3) Uani d . 1
H H29 0.3680 0.2610 0.1984 0.100 Uiso calc R 1
C C30 0.3493(9) 0.4110(10) 0.2420(3) 0.075(2) Uani d . 1
H H30 0.2476 0.3678 0.2377 0.089 Uiso calc R 1
F F1 0.7386(9) 0.4091(10) 0.4413(3) 0.154(3) Uani d . 1
F F2 0.5764(8) 0.3846(10) 0.3803(3) 0.157(3) Uani d . 1
F F3 0.6561(8) 0.2689(8) 0.3341(2) 0.145(3) Uani d . 1
F F4 0.8307(7) 0.3058(8) 0.3877(3) 0.163(3) Uani d . 1
F F5 0.8125(9) 0.4916(8) 0.3636(4) 0.175(3) Uani d . 1
F F6 0.5953(8) 0.1879(7) 0.4085(3) 0.138(3) Uani d . 1
F F7 0.0681(12) 0.1844(9) 0.5483(3) 0.208(4) Uani d . 1
F F8 -0.0409(12) 0.0553(13) 0.4792(4) 0.218(4) Uani d . 1
F F9 -0.024(2) -0.1138(12) 0.5069(5) 0.346(11) Uani d . 1
F F10 0.0629(13) -0.0026(12) 0.5801(4) 0.213(5) Uani d . 1
F F11 -0.1322(12) -0.031(2) 0.5516(6) 0.327(9) Uani d . 1
F F12 0.1647(12) 0.1080(16) 0.5024(5) 0.275(6) Uani d . 1
N N1 0.3924(7) 0.8028(6) 0.2241(2) 0.0573(15) Uani d . 1
N N2 0.1411(6) 0.5697(6) 0.2563(2) 0.0539(15) Uani d . 1
N N3 0.2804(7) 0.8378(8) 0.3290(3) 0.0672(18) Uani d . 1
N N4 0.2609(7) 0.5953(9) 0.3650(2) 0.0720(18) Uani d . 1
N N5 0.5593(7) 0.7970(6) 0.3192(2) 0.0588(17) Uani d . 1
N N6 0.4178(8) 0.5351(8) 0.2701(2) 0.0696(19) Uani d . 1
P P1 0.7012(4) 0.3432(3) 0.38746(12) 0.0844(10) Uani d . 1
P P2 0.0132(4) 0.0315(4) 0.52874(14) 0.0920(11) Uani d . 1

loop_
_atom_site_aniso_label
_atom_site_aniso_U_11
_atom_site_aniso_U_22
_atom_site_aniso_U_33
_atom_site_aniso_U_12
_atom_site_aniso_U_13
_atom_site_aniso_U_23
Cu1 0.0578(5) 0.0515(5) 0.0412(4) 0.0260(5) -0.0020(4) -0.0024(6)
C1 0.098(7) 0.081(6) 0.086(7) 0.055(6) -0.009(6) -0.003(5)
C2 0.116(9) 0.060(5) 0.076(7) 0.031(6) 0.041(6) 0.012(5)
C3 0.120(8) 0.086(7) 0.064(6) 0.042(7) -0.005(6) 0.016(5)
C4 0.085(6) 0.108(7) 0.062(6) 0.040(6) -0.004(5) 0.008(5)
C5 0.072(5) 0.069(5) 0.047(5) 0.040(5) -0.005(4) -0.004(4)
C6 0.056(5) 0.069(5) 0.056(5) 0.033(4) -0.003(4) 0.000(4)
C7 0.067(6) 0.146(10) 0.062(6) 0.040(7) 0.000(5) 0.011(6)
C8 0.062(6) 0.111(7) 0.078(7) 0.016(5) -0.014(5) -0.016(6)
C9 0.077(6) 0.112(7) 0.067(7) 0.028(6) 0.004(5) -0.009(6)
C10 0.067(5) 0.084(6) 0.077(6) 0.035(5) 0.004(5) -0.003(5)
C11 0.095(7) 0.125(9) 0.080(7) 0.058(7) -0.013(5) -0.002(7)
C12 0.151(10) 0.130(9) 0.086(8) 0.085(8) 0.009(7) -0.017(7)
C13 0.132(10) 0.135(11) 0.123(12) 0.082(9) -0.027(8) -0.019(9)
C14 0.100(7) 0.128(9) 0.066(6) 0.056(7) 0.000(5) -0.018(7)
C15 0.063(5) 0.092(7) 0.047(5) 0.038(5) -0.013(4) -0.012(5)
C16 0.062(5) 0.093(6) 0.043(5) 0.038(5) -0.008(4) -0.008(4)
C17 0.080(6) 0.146(10) 0.056(7) 0.040(7) 0.005(5) 0.004(6)
C18 0.124(9) 0.126(9) 0.059(7) 0.055(8) 0.020(6) 0.032(7)
C19 0.144(10) 0.117(9) 0.091(9) 0.078(8) 0.014(7) 0.042(7)
C20 0.134(8) 0.096(7) 0.045(6) 0.071(6) -0.002(5) -0.002(5)
C21 0.088(6) 0.098(6) 0.061(5) 0.058(5) -0.006(5) -0.015(5)
C22 0.101(7) 0.081(6) 0.067(6) 0.040(6) -0.009(5) -0.011(5)
C23 0.099(7) 0.120(8) 0.113(9) 0.068(7) -0.034(6) -0.026(7)
C24 0.058(5) 0.081(6) 0.085(6) 0.037(4) -0.006(4) -0.010(5)
C25 0.056(4) 0.069(5) 0.042(5) 0.028(4) 0.008(3) 0.009(4)
C26 0.060(5) 0.066(5) 0.050(5) 0.035(4) -0.002(4) 0.008(4)
C27 0.078(6) 0.128(8) 0.074(7) 0.061(6) -0.026(5) -0.030(6)
C28 0.116(9) 0.129(9) 0.102(9) 0.095(8) -0.010(7) -0.030(7)
C29 0.111(8) 0.076(6) 0.063(6) 0.047(6) -0.016(6) -0.012(5)
C30 0.071(5) 0.085(6) 0.063(6) 0.035(5) -0.001(4) 0.002(5)
F1 0.167(6) 0.228(8) 0.084(5) 0.110(6) -0.043(4) -0.072(5)
F2 0.166(6) 0.226(8) 0.155(7) 0.155(6) -0.026(5) -0.031(6)
F3 0.207(8) 0.148(5) 0.077(4) 0.085(5) -0.017(4) -0.023(4)
F4 0.118(5) 0.152(6) 0.236(9) 0.080(5) -0.020(5) -0.030(6)
F5 0.149(6) 0.108(5) 0.231(10) 0.036(4) -0.013(6) 0.022(5)
F6 0.188(7) 0.093(4) 0.089(4) 0.037(4) -0.001(4) 0.028(4)
F7 0.286(11) 0.112(6) 0.135(7) 0.029(6) 0.009(7) -0.041(5)
F8 0.222(10) 0.289(13) 0.130(7) 0.117(10) -0.053(7) -0.013(8)
F9 0.73(3) 0.177(9) 0.197(11) 0.279(15) 0.119(16) 0.044(9)
F10 0.289(12) 0.319(15) 0.139(8) 0.234(13) -0.009(7) 0.011(7)
F11 0.140(8) 0.46(2) 0.230(12) 0.038(11) 0.084(9) 0.127(14)
F12 0.185(10) 0.333(17) 0.229(12) 0.071(10) 0.064(9) -0.008(11)
N1 0.055(4) 0.056(4) 0.059(4) 0.026(3) 0.012(3) 0.005(3)
N2 0.057(4) 0.050(4) 0.052(4) 0.024(3) 0.003(3) -0.001(3)
N3 0.063(4) 0.086(5) 0.054(5) 0.038(4) -0.007(4) -0.012(4)
N4 0.067(4) 0.106(5) 0.045(4) 0.045(4) 0.008(3) 0.008(4)
N5 0.063(4) 0.060(4) 0.041(4) 0.021(3) -0.015(3) -0.006(3)
N6 0.080(5) 0.083(5) 0.039(4) 0.037(4) -0.013(3) -0.006(3)
P1 0.110(2) 0.0859(19) 0.073(2) 0.0605(17) -0.0114(17) -0.0014(14)
P2 0.119(3) 0.0774(19) 0.071(2) 0.0426(18) -0.0023(18) -0.0067(16)

loop_
_atom_type_symbol
_atom_type_description
_atom_type_scat_dispersion_real
_atom_type_scat_dispersion_imag
_atom_type_scat_source
C C 0.0033 0.0016 'International Tables Vol C Tables 4.2.6.8 and 6.1.1.4'
H H 0.0000 0.0000 'International Tables Vol C Tables 4.2.6.8 and 6.1.1.4'
N N 0.0061 0.0033 'International Tables Vol C Tables 4.2.6.8 and 6.1.1.4'
Cu Cu 0.3201 1.2651 'International Tables Vol C Tables 4.2.6.8 and 6.1.1.4'
P P 0.1023 0.0942 'International Tables Vol C Tables 4.2.6.8 and 6.1.1.4'
F F 0.0171 0.0103 'International Tables Vol C Tables 4.2.6.8 and 6.1.1.4'

loop_
_geom_angle_atom_site_label_1
_geom_angle_atom_site_label_2
_geom_angle_atom_site_label_3
_geom_angle
_geom_angle_publ_flag
N5 Cu1 N2 169.2(3) y
N5 Cu1 N1 95.1(2) ?
N2 Cu1 N1 79.7(2) ?
N5 Cu1 N4 92.0(3) ?
N2 Cu1 N4 94.9(2) ?
N1 Cu1 N4 167.3(2) y
N5 Cu1 N3 96.3(3) ?
N2 Cu1 N3 93.4(2) ?
N1 Cu1 N3 93.2(3) ?
N4 Cu1 N3 75.5(3) ?
N5 Cu1 N6 78.2(3) ?
N2 Cu1 N6 92.8(2) ?
N1 Cu1 N6 95.3(2) ?
N4 Cu1 N6 96.5(3) ?
N3 Cu1 N6 170.2(3) y
N1 C1 C2 124.0(9) ?
N1 C1 H1 118.0 ?
C2 C1 H1 118.0 ?
C3 C2 C1 116.2(9) ?
C3 C2 H2 121.9 ?
C1 C2 H2 121.9 ?
C4 C3 C2 122.3(9) ?
C4 C3 H3 118.9 ?
C2 C3 H3 118.9 ?
C3 C4 C5 118.8(8) ?
C3 C4 H4 120.6 ?
C5 C4 H4 120.6 ?
N1 C5 C4 118.9(7) ?
N1 C5 C6 118.9(7) ?
C4 C5 C6 122.2(8) ?
C7 C6 N2 121.9(8) ?
C7 C6 C5 124.8(9) ?
N2 C6 C5 113.2(7) ?
C6 C7 C8 120.4(10) ?
C6 C7 H7 119.8 ?
C8 C7 H7 119.8 ?
C9 C8 C7 118.3(9) ?
C9 C8 H8 120.8 ?
C7 C8 H8 120.8 ?
C10 C9 C8 116.7(9) ?
C10 C9 H9 121.7 ?
C8 C9 H9 121.7 ?
N2 C10 C9 126.4(9) ?
N2 C10 H10 116.8 ?
C9 C10 H10 116.8 ?
N3 C11 C12 129.7(11) ?
N3 C11 H11 115.2 ?
C12 C11 H11 115.2 ?
C11 C12 C13 112.8(12) ?
C11 C12 H12 123.6 ?
C13 C12 H12 123.6 ?
C12 C13 C14 119.8(12) ?
C12 C13 H13 120.1 ?
C14 C13 H13 120.1 ?
C13 C14 C15 121.9(11) ?
C13 C14 H14 119.0 ?
C15 C14 H14 119.0 ?
N3 C15 C14 118.5(9) ?
N3 C15 C16 117.6(8) ?
C14 C15 C16 123.9(9) ?
N4 C16 C17 121.1(10) ?
N4 C16 C15 115.2(8) ?
C17 C16 C15 123.6(10) ?
C18 C17 C16 119.2(11) ?
C18 C17 H17 120.4 ?
C16 C17 H17 120.4 ?
C17 C18 C19 121.0(10) ?
C17 C18 H18 119.5 ?
C19 C18 H18 119.5 ?
C20 C19 C18 117.7(10) ?
C20 C19 H19 121.1 ?
C18 C19 H19 121.1 ?
N4 C20 C19 121.1(9) ?
N4 C20 H20 119.4 ?
C19 C20 H20 119.4 ?
N5 C21 C22 123.5(8) ?
N5 C21 H21 118.2 ?
C22 C21 H21 118.3 ?
C23 C22 C21 116.3(9) ?
C23 C22 H22 121.9 ?
C21 C22 H22 121.9 ?
C22 C23 C24 120.8(9) ?
C22 C23 H23 119.6 ?
C24 C23 H23 119.6 ?
C25 C24 C23 119.4(8) ?
C25 C24 H24 120.3 ?
C23 C24 H24 120.3 ?
N5 C25 C24 120.0(7) ?
N5 C25 C26 118.1(7) ?
C24 C25 C26 121.8(7) ?
C27 C26 N6 118.9(7) ?
C27 C26 C25 125.8(8) ?
N6 C26 C25 115.3(7) ?
C26 C27 C28 121.8(8) ?
C26 C27 H27 119.1 ?
C28 C27 H27 119.1 ?
C29 C28 C27 122.1(8) ?
C29 C28 H28 118.9 ?
C27 C28 H28 118.9 ?
C28 C29 C30 114.6(9) ?
C28 C29 H29 122.7 ?
C30 C29 H29 122.7 ?
N6 C30 C29 125.0(8) ?
N6 C30 H30 117.5 ?
C29 C30 H30 117.5 ?
C1 N1 C5 119.8(7) ?
C1 N1 Cu1 127.2(6) ?
C5 N1 Cu1 111.9(5) ?
C10 N2 C6 116.3(7) ?
C10 N2 Cu1 128.5(6) ?
C6 N2 Cu1 114.5(5) ?
C15 N3 C11 116.3(8) ?
C15 N3 Cu1 113.8(6) ?
C11 N3 Cu1 129.9(7) ?
C16 N4 C20 119.6(8) ?
C16 N4 Cu1 117.7(6) ?
C20 N4 Cu1 122.5(6) ?
C21 N5 C25 119.9(7) ?
C21 N5 Cu1 123.9(6) ?
C25 N5 Cu1 115.3(5) ?
C30 N6 C26 117.3(7) ?
C30 N6 Cu1 130.3(6) ?
C26 N6 Cu1 111.3(5) ?
F5 P1 F6 175.0(5) ?
F5 P1 F1 91.8(5) ?
F6 P1 F1 91.5(5) ?
F5 P1 F3 91.2(5) ?
F6 P1 F3 85.5(4) ?
F1 P1 F3 176.9(5) ?
F5 P1 F2 89.3(5) ?
F6 P1 F2 94.3(5) ?
F1 P1 F2 92.7(5) ?
F3 P1 F2 86.8(4) ?
F5 P1 F4 86.7(5) ?
F6 P1 F4 89.4(4) ?
F1 P1 F4 92.8(5) ?
F3 P1 F4 87.9(4) ?
F2 P1 F4 173.2(5) ?
F11 P2 F9 90.9(10) ?
F11 P2 F7 95.5(9) ?
F9 P2 F7 173.5(9) ?
F11 P2 F8 92.4(8) ?
F9 P2 F8 84.4(7) ?
F7 P2 F8 95.6(6) ?
F11 P2 F12 175.1(9) ?
F9 P2 F12 91.9(8) ?
F7 P2 F12 81.6(7) ?
F8 P2 F12 84.0(7) ?
F11 P2 F10 85.9(7) ?
F9 P2 F10 93.0(7) ?
F7 P2 F10 87.2(5) ?
F8 P2 F10 176.8(7) ?
F12 P2 F10 97.9(7) ?

loop_
_geom_bond_atom_site_label_1
_geom_bond_atom_site_label_2
_geom_bond_distance
_geom_bond_publ_flag
Cu1 N5 2.070(6) y
Cu1 N2 2.079(6) y
Cu1 N1 2.087(6) y
Cu1 N4 2.103(7) y
Cu1 N3 2.164(7) y
Cu1 N6 2.207(7) y
C1 N1 1.311(10) ?
C1 C2 1.396(11) ?
C1 H1 0.9300 ?
C2 C3 1.372(12) ?
C2 H2 0.9300 ?
C3 C4 1.345(12) ?
C3 H3 0.9300 ?
C4 C5 1.431(11) ?
C4 H4 0.9300 ?
C5 N1 1.365(9) ?
C5 C6 1.441(10) ?
C6 C7 1.304(12) ?
C6 N2 1.390(9) ?
C7 C8 1.388(13) ?
C7 H7 0.9300 ?
C8 C9 1.374(12) ?
C8 H8 0.9300 ?
C9 C10 1.363(11) ?
C9 H9 0.9300 ?
C10 N2 1.273(9) ?
C10 H10 0.9300 ?
C11 N3 1.337(11) ?
C11 C12 1.360(13) ?
C11 H11 0.9300 ?
C12 C13 1.369(15) ?
C12 H12 0.9300 ?
C13 C14 1.372(14) ?
C13 H13 0.9300 ?
C14 C15 1.393(13) ?
C14 H14 0.9300 ?
C15 N3 1.323(10) ?
C15 C16 1.439(11) ?
C16 N4 1.313(9) ?
C16 C17 1.390(11) ?
C17 C18 1.315(14) ?
C17 H17 0.9300 ?
C18 C19 1.391(14) ?
C18 H18 0.9300 ?
C19 C20 1.360(13) ?
C19 H19 0.9300 ?
C20 N4 1.359(10) ?
C20 H20 0.9300 ?
C21 N5 1.304(9) ?
C21 C22 1.408(11) ?
C21 H21 0.9300 ?
C22 C23 1.342(12) ?
C22 H22 0.9300 ?
C23 C24 1.399(12) ?
C23 H23 0.9300 ?
C24 C25 1.362(10) ?
C24 H24 0.9300 ?
C25 N5 1.351(9) ?
C25 C26 1.456(9) ?
C26 C27 1.306(11) ?
C26 N6 1.373(9) ?
C27 C28 1.370(13) ?
C27 H27 0.9300 ?
C28 C29 1.322(13) ?
C28 H28 0.9300 ?
C29 C30 1.368(11) ?
C29 H29 0.9300 ?
C30 N6 1.344(10) ?
C30 H30 0.9300 ?
F1 P1 1.538(7) ?
F2 P1 1.574(6) ?
F3 P1 1.559(7) ?
F4 P1 1.584(7) ?
F5 P1 1.530(8) ?
F6 P1 1.537(6) ?
F7 P2 1.491(8) ?
F8 P2 1.492(10) ?
F9 P2 1.479(10) ?
F10 P2 1.552(10) ?
F11 P2 1.449(10) ?
F12 P2 1.535(10) ?

loop_
_geom_hbond_atom_site_label_D
_geom_hbond_atom_site_label_H
_geom_hbond_atom_site_label_A
_geom_hbond_site_symmetry_A
_geom_hbond_distance_DH
_geom_hbond_distance_HA
_geom_hbond_distance_DA
_geom_hbond_angle_DHA
C29 H29 F9 2_554 0.93 2.43 3.184(13) 137.7
C24 H24 F5 . 0.93 2.48 3.262(11) 141.9
C22 H22 F4 1_565 0.93 2.40 3.176(12) 141.0
C21 H21 N3 . 0.93 2.63 3.219(10) 122.3
